data_8000059
loop_
_publ_author_name
'Makoto Yamashita'
'Hiromi Murakami'
'Toshifumi Unrin-in'
'Atsushi Kawachi'
'Kin-ya Akiba'
'Yohsuke Yamamoto'

_publ_section_title
;
 Synthesis and Structure of a Germylene Bearing a
 1,8-Dimethoxyanthracene Ligand
;
_journal_issue 5
_journal_name_full 'Chemistry Letters'
_journal_page_first 690
_journal_paper_doi 10.1246/cl.2005.690
_journal_volume 34
_journal_year 2005
_chemical_formula_sum 'C16 H13 Cl Ge O2'
_chemical_formula_weight 345.30
_space_group_IT_number 14
_symmetry_space_group_name_Hall '-P 2yab'
_symmetry_space_group_name_H-M 'P 1 21/a 1'
_atom_sites_solution_hydrogens geom
_atom_sites_solution_primary direct
_atom_sites_solution_secondary difmap
_audit_creation_method SHELXL-97
_cell_angle_alpha 90.00
_cell_angle_beta 91.013(7)
_cell_angle_gamma 90.00
_cell_formula_units_Z 4
_cell_length_a 14.8670(10)
_cell_length_b 10.5890(10)
_cell_length_c 9.0960(6)
_cell_measurement_temperature 150(2)
_cell_volume 1431.73(19)
_computing_structure_refinement 'SHELXL-97 (Sheldrick, 1997)'
_computing_structure_solution 'SHELXS-97 (Sheldrick, 1990)'
_diffrn_ambient_temperature 150(2)
_diffrn_measured_fraction_theta_full 0.831
_diffrn_measured_fraction_theta_max 0.831
_diffrn_measurement_device_type 'imaging plate'
_diffrn_radiation_monochromator graphite
_diffrn_radiation_source 'MacScience DIP2030'
_diffrn_radiation_type MoK\a
_diffrn_radiation_wavelength 0.71069
_diffrn_reflns_av_R_equivalents 0.0000
_diffrn_reflns_av_sigmaI/netI 17.0865
_diffrn_reflns_limit_h_max 16
_diffrn_reflns_limit_h_min -17
_diffrn_reflns_limit_k_max 0
_diffrn_reflns_limit_k_min -13
_diffrn_reflns_limit_l_max 11
_diffrn_reflns_limit_l_min 0
_diffrn_reflns_number 2846
_diffrn_reflns_theta_full 27.92
_diffrn_reflns_theta_max 27.92
_diffrn_reflns_theta_min 2.24
_exptl_absorpt_coefficient_mu 2.323
_exptl_crystal_colour yellow
_exptl_crystal_density_diffrn 1.602
_exptl_crystal_density_meas ?
_exptl_crystal_density_method .
_exptl_crystal_description plate
_exptl_crystal_F_000 696
_exptl_crystal_size_max 0.20
_exptl_crystal_size_mid 0.15
_exptl_crystal_size_min 0.15
_refine_diff_density_max 0.889
_refine_diff_density_min -0.803
_refine_diff_density_rms 0.338
_refine_ls_extinction_method none
_refine_ls_goodness_of_fit_ref 1.198
_refine_ls_hydrogen_treatment mixed
_refine_ls_matrix_type full
_refine_ls_number_parameters 183
_refine_ls_number_reflns 2846
_refine_ls_number_restraints 0
_refine_ls_restrained_S_all 1.198
_refine_ls_R_factor_all 0.1299
_refine_ls_R_factor_gt 0.0625
_refine_ls_shift/su_max 0.000
_refine_ls_shift/su_mean 0.000
_refine_ls_structure_factor_coef Fsqd
_refine_ls_weighting_details 'calc w=1/[\s^2^(Fo^2^)+(0.0952P)^2^+1.2598P] where P=(Fo^2^+2Fc^2^)/3'
_refine_ls_weighting_scheme calc
_refine_ls_wR_factor_gt 0.1786
_refine_ls_wR_factor_ref 0.2199
_reflns_number_gt 1660
_reflns_number_total 2846
_reflns_threshold_expression >2sigma(I)
_cod_original_sg_symbol_H-M 'P 21/a'
_cod_database_code 8000059

loop_
_symmetry_equiv_pos_as_xyz
'x, y, z'
'-x+1/2, y+1/2, -z'
'-x, -y, -z'
'x-1/2, -y-1/2, z'

loop_
_atom_site_label
_atom_site_type_symbol
_atom_site_fract_x
_atom_site_fract_y
_atom_site_fract_z
_atom_site_U_iso_or_equiv
_atom_site_adp_type
_atom_site_occupancy
_atom_site_symmetry_multiplicity
_atom_site_calc_flag
_atom_site_refinement_flags
Ge1 Ge 0.52800(5) 0.13126(8) 0.81860(8) 0.0617(3) Uani 1 1 d .
O1 O 0.6372(3) -0.0313(5) 0.7880(5) 0.0661(14) Uani 1 1 d .
O2 O 0.4438(3) 0.2991(5) 0.7159(6) 0.0677(14) Uani 1 1 d .
C1 C 0.6638(5) -0.0430(7) 0.6434(8) 0.0580(18) Uani 1 1 d .
C2 C 0.7231(5) -0.1288(8) 0.5922(9) 0.066(2) Uani 1 1 d .
H2A H 0.7512 -0.1878 0.6569 0.080 Uiso 1 1 calc R
C3 C 0.7423(5) -0.1291(8) 0.4416(9) 0.068(2) Uani 1 1 d .
H3A H 0.7833 -0.1898 0.4050 0.081 Uiso 1 1 calc R
C4 C 0.7039(5) -0.0451(8) 0.3471(8) 0.064(2) Uani 1 1 d .
H4A H 0.7188 -0.0477 0.2460 0.077 Uiso 1 1 calc R
C5 C 0.4923(6) 0.3150(9) 0.2677(9) 0.072(2) Uani 1 1 d .
H5A H 0.5043 0.3183 0.1656 0.086 Uiso 1 1 calc R
C6 C 0.4328(6) 0.3962(8) 0.3258(10) 0.076(2) Uani 1 1 d .
H6A H 0.4034 0.4555 0.2630 0.092 Uiso 1 1 calc R
C7 C 0.4128(5) 0.3960(8) 0.4764(10) 0.072(2) Uani 1 1 d .
H7A H 0.3699 0.4534 0.5146 0.086 Uiso 1 1 calc R
C8 C 0.4558(5) 0.3124(8) 0.5661(9) 0.0630(19) Uani 1 1 d .
C9 C 0.5600(4) 0.1354(7) 0.6069(7) 0.0508(16) Uani 1 1 d .
C10 C 0.5989(5) 0.1351(7) 0.3051(8) 0.0584(18) Uani 1 1 d .
H10A H 0.6118 0.1350 0.2032 0.070 Uiso 1 1 calc R
C11 C 0.6205(4) 0.0480(7) 0.5486(7) 0.0502(16) Uani 1 1 d .
C12 C 0.6416(4) 0.0470(7) 0.3969(8) 0.0551(17) Uani 1 1 d .
C13 C 0.5378(5) 0.2238(7) 0.3589(8) 0.0571(18) Uani 1 1 d .
C14 C 0.5182(4) 0.2222(7) 0.5105(7) 0.0524(17) Uani 1 1 d .
C15 C 0.6824(6) -0.1058(9) 0.8990(9) 0.077(2) Uani 1 1 d .
H15A H 0.6766 -0.1956 0.8744 0.116 Uiso 1 1 calc R
H15B H 0.6552 -0.0899 0.9946 0.116 Uiso 1 1 calc R
H15C H 0.7462 -0.0827 0.9037 0.116 Uiso 1 1 calc R
C16 C 0.3785(6) 0.3776(8) 0.7872(11) 0.082(3) Uani 1 1 d .
H16A H 0.3917 0.4666 0.7674 0.124 Uiso 1 1 calc R
H16B H 0.3813 0.3626 0.8935 0.124 Uiso 1 1 calc R
H16C H 0.3182 0.3571 0.7493 0.124 Uiso 1 1 calc R
Cl1 Cl 0.63924(14) 0.2683(2) 0.8996(2) 0.0802(7) Uani 1 1 d .

loop_
_atom_site_aniso_label
_atom_site_aniso_U_11
_atom_site_aniso_U_22
_atom_site_aniso_U_33
_atom_site_aniso_U_23
_atom_site_aniso_U_13
_atom_site_aniso_U_12
Ge1 0.0629(6) 0.0741(6) 0.0483(5) 0.0013(4) 0.0051(3) -0.0082(4)
O1 0.073(3) 0.072(4) 0.053(3) 0.009(3) -0.002(2) 0.012(3)
O2 0.068(3) 0.073(4) 0.061(3) -0.001(3) 0.002(2) 0.009(3)
C1 0.058(4) 0.059(5) 0.057(4) 0.003(4) -0.004(3) -0.006(3)
C2 0.056(4) 0.067(5) 0.076(5) -0.007(4) -0.003(4) 0.003(4)
C3 0.058(5) 0.071(6) 0.074(5) -0.017(4) 0.007(4) 0.005(4)
C4 0.064(5) 0.075(6) 0.054(4) -0.015(4) 0.007(3) -0.008(4)
C5 0.077(5) 0.081(6) 0.056(5) 0.010(4) -0.008(4) -0.008(5)
C6 0.084(6) 0.070(6) 0.074(6) 0.020(5) -0.021(5) 0.003(4)
C7 0.067(5) 0.069(6) 0.079(6) 0.005(4) -0.012(4) 0.012(4)
C8 0.059(4) 0.063(5) 0.067(5) 0.001(4) -0.005(3) -0.002(4)
C9 0.049(4) 0.058(4) 0.045(4) -0.003(3) -0.005(3) -0.010(3)
C10 0.060(4) 0.071(5) 0.044(4) -0.001(4) -0.001(3) -0.013(4)
C11 0.047(4) 0.059(5) 0.045(4) -0.004(3) 0.000(3) -0.006(3)
C12 0.053(4) 0.060(5) 0.052(4) -0.003(3) 0.003(3) -0.010(3)
C13 0.062(4) 0.058(5) 0.051(4) 0.006(3) -0.008(3) -0.007(3)
C14 0.053(4) 0.058(5) 0.046(4) 0.006(3) -0.007(3) -0.005(3)
C15 0.079(6) 0.088(7) 0.064(5) 0.017(5) -0.011(4) 0.009(4)
C16 0.077(6) 0.079(6) 0.093(7) -0.006(5) 0.022(4) 0.018(4)
Cl1 0.0833(14) 0.1028(18) 0.0542(11) -0.0088(11) -0.0035(9) -0.0283(12)

loop_
_atom_type_symbol
_atom_type_description
_atom_type_scat_dispersion_real
_atom_type_scat_dispersion_imag
_atom_type_scat_source
C C 0.0033 0.0016 'International Tables Vol C Tables 4.2.6.8 and 6.1.1.4'
H H 0.0000 0.0000 'International Tables Vol C Tables 4.2.6.8 and 6.1.1.4'
O O 0.0106 0.0060 'International Tables Vol C Tables 4.2.6.8 and 6.1.1.4'
Cl Cl 0.1484 0.1585 'International Tables Vol C Tables 4.2.6.8 and 6.1.1.4'
Ge Ge 0.1547 1.8001 'International Tables Vol C Tables 4.2.6.8 and 6.1.1.4'

loop_
_geom_angle_atom_site_label_1
_geom_angle_atom_site_label_2
_geom_angle_atom_site_label_3
_geom_angle
C9 Ge1 Cl1 96.44(19)
C9 Ge1 O2 74.6(2)
Cl1 Ge1 O2 91.42(15)
C9 Ge1 O1 74.2(2)
Cl1 Ge1 O1 90.33(15)
O2 Ge1 O1 148.79(18)
C1 O1 C15 118.6(6)
C1 O1 Ge1 112.5(4)
C15 O1 Ge1 128.6(5)
C8 O2 C16 118.9(6)
C8 O2 Ge1 113.0(4)
C16 O2 Ge1 127.8(5)
C2 C1 O1 125.9(7)
C2 C1 C11 122.1(7)
O1 C1 C11 112.1(6)
C1 C2 C3 118.8(8)
C1 C2 H2A 120.6
C3 C2 H2A 120.6
C4 C3 C2 121.8(7)
C4 C3 H3A 119.1
C2 C3 H3A 119.1
C3 C4 C12 121.1(7)
C3 C4 H4A 119.5
C12 C4 H4A 119.5
C6 C5 C13 120.6(8)
C6 C5 H5A 119.7
C13 C5 H5A 119.7
C5 C6 C7 122.2(8)
C5 C6 H6A 118.9
C7 C6 H6A 118.9
C8 C7 C6 118.7(8)
C8 C7 H7A 120.6
C6 C7 H7A 120.6
C7 C8 O2 126.2(8)
C7 C8 C14 121.7(8)
O2 C8 C14 112.1(6)
C11 C9 C14 118.4(6)
C11 C9 Ge1 121.1(5)
C14 C9 Ge1 120.4(5)
C12 C10 C13 122.0(7)
C12 C10 H10A 119.0
C13 C10 H10A 119.0
C9 C11 C12 121.8(6)
C9 C11 C1 120.0(6)
C12 C11 C1 118.2(7)
C10 C12 C11 118.0(7)
C10 C12 C4 124.0(7)
C11 C12 C4 118.0(7)
C10 C13 C14 118.6(6)
C10 C13 C5 123.4(7)
C14 C13 C5 117.9(7)
C9 C14 C13 121.2(7)
C9 C14 C8 119.9(7)
C13 C14 C8 118.9(6)
O1 C15 H15A 109.5
O1 C15 H15B 109.5
H15A C15 H15B 109.5
O1 C15 H15C 109.5
H15A C15 H15C 109.5
H15B C15 H15C 109.5
O2 C16 H16A 109.5
O2 C16 H16B 109.5
H16A C16 H16B 109.5
O2 C16 H16C 109.5
H16A C16 H16C 109.5
H16B C16 H16C 109.5

loop_
_geom_bond_atom_site_label_1
_geom_bond_atom_site_label_2
_geom_bond_distance
Ge1 C9 1.992(7)
Ge1 Cl1 2.311(2)
Ge1 O2 2.357(5)
Ge1 O1 2.386(5)
O1 C1 1.386(8)
O1 C15 1.439(9)
O2 C8 1.384(9)
O2 C16 1.441(9)
C1 C2 1.354(10)
C1 C11 1.438(10)
C2 C3 1.404(11)
C2 H2A 0.9500
C3 C4 1.356(11)
C3 H3A 0.9500
C4 C12 1.424(10)
C4 H4A 0.9500
C5 C6 1.348(12)
C5 C13 1.435(11)
C5 H5A 0.9500
C6 C7 1.407(12)
C6 H6A 0.9500
C7 C8 1.356(11)
C7 H7A 0.9500
C8 C14 1.430(11)
C9 C11 1.401(10)
C9 C14 1.408(9)
C10 C12 1.397(10)
C10 C13 1.401(10)
C10 H10A 0.9500
C11 C12 1.421(9)
C13 C14 1.414(9)
C15 H15A 0.9800
C15 H15B 0.9800
C15 H15C 0.9800
C16 H16A 0.9800
C16 H16B 0.9800
C16 H16C 0.9800

loop_
_geom_torsion_atom_site_label_1
_geom_torsion_atom_site_label_2
_geom_torsion_atom_site_label_3
_geom_torsion_atom_site_label_4
_geom_torsion
C9 Ge1 O1 C1 -2.2(4)
Cl1 Ge1 O1 C1 -98.8(4)
O2 Ge1 O1 C1 -5.5(7)
C9 Ge1 O1 C15 171.3(7)
Cl1 Ge1 O1 C15 74.7(6)
O2 Ge1 O1 C15 168.0(6)
C9 Ge1 O2 C8 2.3(5)
Cl1 Ge1 O2 C8 98.6(4)
O1 Ge1 O2 C8 5.6(7)
C9 Ge1 O2 C16 176.4(7)
Cl1 Ge1 O2 C16 -87.3(6)
O1 Ge1 O2 C16 179.7(6)
C15 O1 C1 C2 7.5(11)
Ge1 O1 C1 C2 -178.3(6)
C15 O1 C1 C11 -172.8(6)
Ge1 O1 C1 C11 1.4(7)
O1 C1 C2 C3 179.3(7)
C11 C1 C2 C3 -0.3(11)
C1 C2 C3 C4 0.7(12)
C2 C3 C4 C12 -0.5(12)
C13 C5 C6 C7 0.3(14)
C5 C6 C7 C8 0.9(13)
C6 C7 C8 O2 -179.7(7)
C6 C7 C8 C14 -2.2(12)
C16 O2 C8 C7 1.7(11)
Ge1 O2 C8 C7 176.4(7)
C16 O2 C8 C14 -176.0(7)
Ge1 O2 C8 C14 -1.3(7)
Cl1 Ge1 C9 C11 91.2(5)
O2 Ge1 C9 C11 -179.1(6)
O1 Ge1 C9 C11 2.7(5)
Cl1 Ge1 C9 C14 -92.5(5)
O2 Ge1 C9 C14 -2.8(5)
O1 Ge1 C9 C14 178.9(6)
C14 C9 C11 C12 1.4(10)
Ge1 C9 C11 C12 177.8(5)
C14 C9 C11 C1 -179.4(6)
Ge1 C9 C11 C1 -3.0(9)
C2 C1 C11 C9 -179.6(6)
O1 C1 C11 C9 0.7(9)
C2 C1 C11 C12 -0.3(11)
O1 C1 C11 C12 180.0(6)
C13 C10 C12 C11 0.8(11)
C13 C10 C12 C4 179.8(6)
C9 C11 C12 C10 -1.1(10)
C1 C11 C12 C10 179.7(6)
C9 C11 C12 C4 179.9(6)
C1 C11 C12 C4 0.6(10)
C3 C4 C12 C10 -179.3(7)
C3 C4 C12 C11 -0.2(11)
C12 C10 C13 C14 -0.8(11)
C12 C10 C13 C5 -179.5(7)
C6 C5 C13 C10 178.6(7)
C6 C5 C13 C14 -0.1(12)
C11 C9 C14 C13 -1.5(10)
Ge1 C9 C14 C13 -177.9(5)
C11 C9 C14 C8 179.7(6)
Ge1 C9 C14 C8 3.3(9)
C10 C13 C14 C9 1.2(10)
C5 C13 C14 C9 180.0(7)
C10 C13 C14 C8 -179.9(6)
C5 C13 C14 C8 -1.2(10)
C7 C8 C14 C9 -178.8(7)
O2 C8 C14 C9 -0.9(9)
C7 C8 C14 C13 2.4(11)
O2 C8 C14 C13 -179.8(6)
